data_1517936
loop_
_publ_author_name
'Al Hazmi, Ali M.'
'Sheikh, Nadeem S.'
'Bataille, Carole J. R.'
'Al-Hadedi, Azzam A M'
'Watkin, Sam V.'
'Luker, Tim J.'
'Camp, Nicholas P.'
'Brown, Richard C. D.'

_publ_section_title
;
 trans-2-Tritylcyclohexanol as a Chiral Auxiliary in Permanganate-Mediated
 Oxidative Cyclization of 2-Methylenehept-5-enoates: Application to the
 Synthesis of trans-(+)-Linalool Oxide.
;
_journal_issue 19
_journal_name_full 'Organic letters'
_journal_page_first 5104
_journal_page_last 5107
_journal_paper_doi 10.1021/ol502454r
_journal_volume 16
_journal_year 2014
_chemical_absolute_configuration syn
_chemical_compound_source 'Ali Al Hazmi'
_chemical_formula_sum 'C35 H33 F3 O3'
_chemical_formula_weight 558.61
_chemical_name_systematic
;
 ?
;
_space_group_IT_number 19
_symmetry_cell_setting orthorhombic
_symmetry_space_group_name_Hall 'P 2ac 2ab'
_symmetry_space_group_name_H-M 'P 21 21 21'
_atom_sites_solution_hydrogens geom
_atom_sites_solution_primary direct
_atom_sites_solution_secondary difmap
_audit_creation_method SHELXL-97
_cell_angle_alpha 90.00
_cell_angle_beta 90.00
_cell_angle_gamma 90.00
_cell_formula_units_Z 4
_cell_length_a 9.3223(2)
_cell_length_b 15.4012(3)
_cell_length_c 19.5439(3)
_cell_measurement_reflns_used 30904
_cell_measurement_temperature 120(2)
_cell_measurement_theta_max 27.48
_cell_measurement_theta_min 2.91
_cell_volume 2806.01(9)
_computing_cell_refinement 'DENZO (Otwinowski & Minor, 1997) & COLLECT (Hooft, R.W.W., 1998)'
_computing_data_collection 'COLLECT (Hooft, R.W.W., 1998)'
_computing_data_reduction 'DENZO (Otwinowski & Minor, 1997) & COLLECT (Hooft, R.W.W., 1998)'
_computing_molecular_graphics
;
Images generated using CrystalMaker: a crystal and molecular 
structures program for Mac and Windows. CrystalMaker Software Ltd, 
Oxford, England (www.crystalmaker.com)
;
_computing_publication_material 'WINGX (Farrugia, 1998)'
_computing_structure_refinement 'SHELXL-97 (Sheldrick, 2008)'
_computing_structure_solution 'SHELXS-97 (Sheldrick, 1997)'
_diffrn_ambient_temperature 120(2)
_diffrn_detector_area_resol_mean 9.091
_diffrn_measured_fraction_theta_full 0.998
_diffrn_measured_fraction_theta_max 0.998
_diffrn_measurement_device_type 'Bruker-Nonius CCD camera on \k-goniostat'
_diffrn_measurement_method '\f & \w scans to fill the asymmetric unit'
_diffrn_radiation_monochromator '10cm confocal mirrors'
_diffrn_radiation_source 'Bruker Nonius FR591 Rotating Anode'
_diffrn_radiation_type MoK\a
_diffrn_radiation_wavelength 0.71073
_diffrn_reflns_av_R_equivalents 0.0694
_diffrn_reflns_av_sigmaI/netI 0.0487
_diffrn_reflns_limit_h_max 11
_diffrn_reflns_limit_h_min -11
_diffrn_reflns_limit_k_max 19
_diffrn_reflns_limit_k_min -19
_diffrn_reflns_limit_l_max 21
_diffrn_reflns_limit_l_min -24
_diffrn_reflns_number 20657
_diffrn_reflns_theta_full 26.36
_diffrn_reflns_theta_max 26.36
_diffrn_reflns_theta_min 3.02
_diffrn_standards_number 0
_exptl_absorpt_coefficient_mu 0.096
_exptl_absorpt_correction_T_max 0.9971
_exptl_absorpt_correction_T_min 0.9885
_exptl_absorpt_correction_type multi-scan
_exptl_absorpt_process_details
;
SADABS V2.10 (Sheldrick, G.M., 2003)
;
_exptl_crystal_colour Colourless
_exptl_crystal_density_diffrn 1.322
_exptl_crystal_density_method 'not measured'
_exptl_crystal_description Block
_exptl_crystal_F_000 1176
_exptl_crystal_size_max 0.12
_exptl_crystal_size_mid 0.08
_exptl_crystal_size_min 0.03
_refine_diff_density_max 0.306
_refine_diff_density_min -0.258
_refine_diff_density_rms 0.060
_refine_ls_extinction_method none
_refine_ls_goodness_of_fit_ref 1.133
_refine_ls_hydrogen_treatment constr
_refine_ls_matrix_type full
_refine_ls_number_parameters 371
_refine_ls_number_reflns 3230
_refine_ls_number_restraints 0
_refine_ls_restrained_S_all 1.133
_refine_ls_R_factor_all 0.0735
_refine_ls_R_factor_gt 0.0581
_refine_ls_shift/su_max 0.024
_refine_ls_shift/su_mean 0.002
_refine_ls_structure_factor_coef Fsqd
_refine_ls_weighting_details 'calc w=1/[\s^2^(Fo^2^)+(0.0118P)^2^+3.6206P] where P=(Fo^2^+2Fc^2^)/3'
_refine_ls_weighting_scheme calc
_refine_ls_wR_factor_gt 0.1102
_refine_ls_wR_factor_ref 0.1190
_reflns_number_gt 2793
_reflns_number_total 3230
_reflns_threshold_expression >2\s(I)
_cod_data_source_file ol502454r_si_002.cif
_cod_data_source_block 2010sot0285
_cod_depositor_comments
;
The following automatic conversions were performed:

'_symmetry_cell_setting' value 'Orthorhombic' changed to
'orthorhombic' according to
/home/saulius/struct/COD-crude-data--automatic-downloads/current/ACS/lib/dictionaries/cif_core.dic
dictionary named 'cif_core.dic' version 2.4.2 from 2011-04-26.

Automatic conversion script
Id: cif_fix_values 2827 2014-09-09 07:05:25Z andrius 
;
_cod_original_sg_symbol_H-M P2(1)2(1)2(1)
_cod_database_code 1517936

loop_
_symmetry_equiv_pos_as_xyz
'x, y, z'
'-x+1/2, -y, z+1/2'
'-x, y+1/2, -z+1/2'
'x+1/2, -y+1/2, -z'

loop_
_atom_site_label
_atom_site_type_symbol
_atom_site_fract_x
_atom_site_fract_y
_atom_site_fract_z
_atom_site_U_iso_or_equiv
_atom_site_adp_type
_atom_site_occupancy
_atom_site_symmetry_multiplicity
_atom_site_calc_flag
_atom_site_refinement_flags
F1 F -0.1083(3) -0.06421(18) 0.05298(15) 0.0389(7) Uani 1 1 d .
F2 F 0.0407(3) -0.16420(14) 0.08335(12) 0.0298(6) Uani 1 1 d .
F3 F 0.0336(3) -0.12095(16) -0.02109(12) 0.0341(6) Uani 1 1 d .
O1 O 0.1027(3) 0.10027(16) 0.13219(12) 0.0181(6) Uani 1 1 d .
O2 O 0.0746(4) -0.03243(18) 0.17894(14) 0.0315(7) Uani 1 1 d .
O3 O 0.1155(3) 0.03723(17) 0.00616(13) 0.0212(6) Uani 1 1 d .
C1 C -0.2093(4) 0.1666(2) 0.2465(2) 0.0189(8) Uani 1 1 d .
C2 C -0.1968(4) 0.0754(2) 0.2491(2) 0.0217(9) Uani 1 1 d .
H2 H -0.1613 0.0446 0.2105 0.026 Uiso 1 1 calc R
C3 C -0.2360(4) 0.0306(3) 0.3077(2) 0.0276(10) Uani 1 1 d .
H3 H -0.2267 -0.0308 0.3087 0.033 Uiso 1 1 calc R
C4 C -0.2886(5) 0.0734(3) 0.3648(2) 0.0266(9) Uani 1 1 d .
H4 H -0.3144 0.0420 0.4048 0.032 Uiso 1 1 calc R
C5 C -0.3027(5) 0.1627(3) 0.3624(2) 0.0259(9) Uani 1 1 d .
H5 H -0.3403 0.1930 0.4007 0.031 Uiso 1 1 calc R
C6 C -0.2626(4) 0.2083(3) 0.3045(2) 0.0226(9) Uani 1 1 d .
H6 H -0.2715 0.2697 0.3042 0.027 Uiso 1 1 calc R
C7 C -0.2156(4) 0.3102(2) 0.18194(19) 0.0175(8) Uani 1 1 d .
C8 C -0.3654(5) 0.3160(3) 0.1822(2) 0.0249(9) Uani 1 1 d .
H8 H -0.4206 0.2645 0.1868 0.030 Uiso 1 1 calc R
C9 C -0.4350(5) 0.3948(3) 0.1759(2) 0.0279(10) Uani 1 1 d .
H9 H -0.5369 0.3968 0.1763 0.033 Uiso 1 1 calc R
C10 C -0.3575(5) 0.4708(3) 0.1689(2) 0.0259(10) Uani 1 1 d .
H10 H -0.4053 0.5250 0.1649 0.031 Uiso 1 1 calc R
C11 C -0.2080(5) 0.4667(3) 0.1679(2) 0.0262(9) Uani 1 1 d .
H11 H -0.1532 0.5183 0.1629 0.031 Uiso 1 1 calc R
C12 C -0.1397(4) 0.3871(3) 0.1741(2) 0.0232(9) Uani 1 1 d .
H12 H -0.0379 0.3851 0.1729 0.028 Uiso 1 1 calc R
C13 C 0.0212(4) 0.2261(2) 0.20000(19) 0.0179(8) Uani 1 1 d .
H13 H 0.0628 0.2653 0.1644 0.022 Uiso 1 1 calc R
C14 C 0.0490(4) 0.2683(3) 0.2708(2) 0.0206(8) Uani 1 1 d .
H14A H -0.0079 0.3224 0.2745 0.025 Uiso 1 1 calc R
H14B H 0.0159 0.2282 0.3072 0.025 Uiso 1 1 calc R
C15 C 0.2071(5) 0.2895(3) 0.2824(2) 0.0246(9) Uani 1 1 d .
H15A H 0.2409 0.3302 0.2467 0.030 Uiso 1 1 calc R
H15B H 0.2194 0.3178 0.3275 0.030 Uiso 1 1 calc R
C16 C 0.2955(4) 0.2062(3) 0.2798(2) 0.0218(9) Uani 1 1 d .
H16A H 0.3987 0.2204 0.2838 0.026 Uiso 1 1 calc R
H16B H 0.2690 0.1682 0.3187 0.026 Uiso 1 1 calc R
C17 C 0.2681(4) 0.1591(3) 0.2127(2) 0.0238(9) Uani 1 1 d .
H17A H 0.3198 0.1030 0.2132 0.029 Uiso 1 1 calc R
H17B H 0.3071 0.1943 0.1746 0.029 Uiso 1 1 calc R
C18 C 0.1086(4) 0.1423(2) 0.19992(19) 0.0168(8) Uani 1 1 d .
H18 H 0.0705 0.1017 0.2355 0.020 Uiso 1 1 calc R
C19 C -0.1464(4) 0.2184(2) 0.1857(2) 0.0187(8) Uani 1 1 d .
C20 C -0.1828(4) 0.1802(2) 0.11460(19) 0.0197(9) Uani 1 1 d .
C21 C -0.3009(5) 0.1266(3) 0.1042(2) 0.0287(10) Uani 1 1 d .
H21 H -0.3548 0.1068 0.1424 0.034 Uiso 1 1 calc R
C22 C -0.3414(5) 0.1014(3) 0.0384(2) 0.0365(12) Uani 1 1 d .
H22 H -0.4216 0.0642 0.0322 0.044 Uiso 1 1 calc R
C23 C -0.2650(5) 0.1304(3) -0.0178(2) 0.0377(12) Uani 1 1 d .
H23 H -0.2933 0.1137 -0.0626 0.045 Uiso 1 1 calc R
C24 C -0.1479(5) 0.1836(3) -0.0084(2) 0.0313(11) Uani 1 1 d .
H24 H -0.0946 0.2030 -0.0470 0.038 Uiso 1 1 calc R
C25 C -0.1071(5) 0.2090(3) 0.0571(2) 0.0244(9) Uani 1 1 d .
H25 H -0.0269 0.2464 0.0629 0.029 Uiso 1 1 calc R
C26 C 0.0992(4) 0.0137(2) 0.1310(2) 0.0190(8) Uani 1 1 d .
C27 C 0.1368(4) -0.0228(2) 0.05905(19) 0.0173(8) Uani 1 1 d .
C28 C 0.0248(4) -0.0941(3) 0.0439(2) 0.0239(9) Uani 1 1 d .
C29 C 0.2201(5) 0.1051(3) -0.0019(2) 0.0274(9) Uani 1 1 d .
H29A H 0.2315 0.1361 0.0415 0.041 Uiso 1 1 calc R
H29B H 0.1879 0.1457 -0.0373 0.041 Uiso 1 1 calc R
H29C H 0.3122 0.0796 -0.0154 0.041 Uiso 1 1 calc R
C30 C 0.2868(4) -0.0635(3) 0.0591(2) 0.0199(8) Uani 1 1 d .
C31 C 0.3669(5) -0.0761(3) 0.1184(2) 0.0289(10) Uani 1 1 d .
H31 H 0.3292 -0.0584 0.1614 0.035 Uiso 1 1 calc R
C32 C 0.5009(5) -0.1141(3) 0.1151(3) 0.0380(11) Uani 1 1 d .
H32 H 0.5555 -0.1214 0.1557 0.046 Uiso 1 1 calc R
C33 C 0.5559(5) -0.1415(3) 0.0536(3) 0.0455(14) Uani 1 1 d .
H33 H 0.6475 -0.1685 0.0519 0.055 Uiso 1 1 calc R
C34 C 0.4784(5) -0.1298(3) -0.0055(3) 0.0391(12) Uani 1 1 d .
H34 H 0.5165 -0.1488 -0.0480 0.047 Uiso 1 1 calc R
C35 C 0.3446(5) -0.0904(3) -0.0032(2) 0.0320(11) Uani 1 1 d .
H35 H 0.2921 -0.0818 -0.0443 0.038 Uiso 1 1 calc R

loop_
_atom_site_aniso_label
_atom_site_aniso_U_11
_atom_site_aniso_U_22
_atom_site_aniso_U_33
_atom_site_aniso_U_23
_atom_site_aniso_U_13
_atom_site_aniso_U_12
F1 0.0196(12) 0.0401(15) 0.0571(17) 0.0020(14) -0.0021(12) -0.0025(12)
F2 0.0401(15) 0.0197(12) 0.0294(13) 0.0034(10) -0.0034(12) -0.0075(12)
F3 0.0464(16) 0.0305(14) 0.0255(13) -0.0058(11) -0.0110(12) -0.0085(13)
O1 0.0233(14) 0.0165(13) 0.0146(13) -0.0003(11) -0.0020(11) 0.0020(12)
O2 0.053(2) 0.0191(14) 0.0224(15) 0.0040(13) 0.0104(15) 0.0011(15)
O3 0.0235(14) 0.0215(14) 0.0186(14) 0.0038(12) -0.0012(12) -0.0012(12)
C1 0.0156(18) 0.0186(19) 0.022(2) -0.0027(17) -0.0017(17) -0.0002(17)
C2 0.0144(17) 0.019(2) 0.032(2) -0.0051(18) 0.0025(18) -0.0027(17)
C3 0.018(2) 0.022(2) 0.043(3) 0.008(2) 0.0026(19) -0.0056(18)
C4 0.022(2) 0.027(2) 0.031(2) 0.0086(19) 0.004(2) -0.0034(19)
C5 0.024(2) 0.030(2) 0.024(2) -0.0057(18) 0.0054(19) 0.002(2)
C6 0.022(2) 0.020(2) 0.026(2) -0.0001(18) 0.0004(17) 0.0005(17)
C7 0.0208(19) 0.0193(19) 0.0125(18) -0.0032(16) -0.0029(17) 0.0030(17)
C8 0.026(2) 0.026(2) 0.023(2) 0.0007(18) -0.0003(19) 0.0019(18)
C9 0.023(2) 0.032(2) 0.029(2) -0.001(2) -0.0015(18) 0.008(2)
C10 0.033(2) 0.026(2) 0.019(2) -0.0029(18) -0.0056(18) 0.014(2)
C11 0.036(2) 0.019(2) 0.023(2) 0.0013(18) -0.0071(19) -0.001(2)
C12 0.026(2) 0.022(2) 0.022(2) -0.0020(18) -0.0043(18) 0.0001(19)
C13 0.0177(19) 0.0141(18) 0.022(2) -0.0024(16) -0.0003(16) -0.0023(16)
C14 0.021(2) 0.0191(19) 0.022(2) -0.0014(17) -0.0026(17) 0.0006(17)
C15 0.022(2) 0.026(2) 0.026(2) -0.0005(18) -0.0056(18) -0.0031(19)
C16 0.0136(18) 0.023(2) 0.029(2) 0.0013(18) -0.0038(17) 0.0010(17)
C17 0.020(2) 0.024(2) 0.028(2) -0.0032(18) 0.0011(17) -0.0016(18)
C18 0.0188(19) 0.0157(18) 0.0160(19) -0.0007(15) -0.0010(16) 0.0012(16)
C19 0.0188(19) 0.0178(19) 0.0193(19) -0.0017(16) -0.0027(17) 0.0001(16)
C20 0.021(2) 0.0183(19) 0.020(2) -0.0024(16) -0.0073(16) 0.0032(17)
C21 0.024(2) 0.031(2) 0.031(2) -0.003(2) -0.0075(19) 0.000(2)
C22 0.035(3) 0.032(2) 0.042(3) -0.011(2) -0.017(2) 0.005(2)
C23 0.042(3) 0.041(3) 0.030(2) -0.014(2) -0.021(2) 0.022(2)
C24 0.034(2) 0.036(3) 0.024(2) -0.005(2) -0.002(2) 0.018(2)
C25 0.028(2) 0.024(2) 0.022(2) -0.0015(18) -0.0053(18) 0.0065(19)
C26 0.0164(19) 0.0185(19) 0.022(2) -0.0009(17) -0.0009(17) 0.0004(17)
C27 0.0189(19) 0.0148(18) 0.0181(18) -0.0010(16) 0.0001(16) 0.0011(16)
C28 0.020(2) 0.028(2) 0.023(2) -0.0043(18) 0.0021(17) -0.0001(18)
C29 0.035(2) 0.021(2) 0.026(2) 0.0008(18) 0.005(2) -0.004(2)
C30 0.0180(18) 0.0175(18) 0.024(2) 0.0046(17) 0.0017(17) 0.0002(17)
C31 0.028(2) 0.024(2) 0.035(2) 0.0028(19) -0.006(2) -0.0012(19)
C32 0.028(2) 0.030(2) 0.056(3) 0.003(2) -0.011(2) 0.003(2)
C33 0.019(2) 0.036(3) 0.081(4) 0.006(3) 0.003(3) 0.008(2)
C34 0.032(3) 0.033(3) 0.052(3) -0.003(2) 0.018(2) 0.008(2)
C35 0.033(2) 0.032(2) 0.030(2) -0.003(2) 0.002(2) 0.004(2)

loop_
_atom_type_symbol
_atom_type_description
_atom_type_scat_dispersion_real
_atom_type_scat_dispersion_imag
_atom_type_scat_source
C C 0.0033 0.0000 'International Tables Vol C Tables 4.2.6.8 and 6.1.1.4'
H H 0.0000 0.0000 'International Tables Vol C Tables 4.2.6.8 and 6.1.1.4'
O O 0.0106 0.0000 'International Tables Vol C Tables 4.2.6.8 and 6.1.1.4'
F F 0.0171 0.0000 'International Tables Vol C Tables 4.2.6.8 and 6.1.1.4'

loop_
_geom_angle_atom_site_label_1
_geom_angle_atom_site_label_2
_geom_angle_atom_site_label_3
_geom_angle
C26 O1 C18 117.1(3)
C27 O3 C29 117.7(3)
C6 C1 C2 117.4(4)
C6 C1 C19 121.4(3)
C2 C1 C19 120.7(4)
C3 C2 C1 120.2(4)
C2 C3 C4 121.5(4)
C5 C4 C3 118.6(4)
C4 C5 C6 120.5(4)
C5 C6 C1 121.8(4)
C12 C7 C8 117.0(4)
C12 C7 C19 124.7(3)
C8 C7 C19 118.2(4)
C9 C8 C7 121.7(4)
C10 C9 C8 120.4(4)
C9 C10 C11 119.1(4)
C10 C11 C12 119.8(4)
C7 C12 C11 122.0(4)
C18 C13 C14 105.4(3)
C18 C13 C19 117.5(3)
C14 C13 C19 110.6(3)
C15 C14 C13 112.5(3)
C16 C15 C14 109.7(3)
C17 C16 C15 109.8(3)
C16 C17 C18 112.7(3)
O1 C18 C17 104.9(3)
O1 C18 C13 110.6(3)
C17 C18 C13 112.0(3)
C1 C19 C20 114.2(3)
C1 C19 C7 110.4(3)
C20 C19 C7 102.2(3)
C1 C19 C13 106.0(3)
C20 C19 C13 113.6(3)
C7 C19 C13 110.4(3)
C21 C20 C25 118.0(4)
C21 C20 C19 122.1(4)
C25 C20 C19 119.4(3)
C22 C21 C20 121.0(4)
C23 C22 C21 120.2(4)
C24 C23 C22 119.7(4)
C23 C24 C25 120.3(4)
C24 C25 C20 120.8(4)
O2 C26 O1 125.6(4)
O2 C26 C27 122.5(3)
O1 C26 C27 111.9(3)
O3 C27 C30 113.5(3)
O3 C27 C28 103.4(3)
C30 C27 C28 109.1(3)
O3 C27 C26 113.3(3)
C30 C27 C26 110.7(3)
C28 C27 C26 106.1(3)
F1 C28 F2 107.8(3)
F1 C28 F3 106.8(3)
F2 C28 F3 106.9(3)
F1 C28 C27 111.0(3)
F2 C28 C27 112.9(3)
F3 C28 C27 111.1(3)
C31 C30 C35 118.5(4)
C31 C30 C27 123.1(4)
C35 C30 C27 118.3(4)
C32 C31 C30 120.3(4)
C33 C32 C31 120.7(5)
C34 C33 C32 119.9(4)
C33 C34 C35 120.2(5)
C34 C35 C30 120.4(4)

loop_
_geom_bond_atom_site_label_1
_geom_bond_atom_site_label_2
_geom_bond_distance
F1 C28 1.335(5)
F2 C28 1.335(5)
F3 C28 1.339(4)
O1 C26 1.334(4)
O1 C18 1.474(4)
O2 C26 1.198(5)
O3 C27 1.401(4)
O3 C29 1.438(5)
C1 C6 1.394(5)
C1 C2 1.410(5)
C1 C19 1.546(5)
C2 C3 1.386(6)
C3 C4 1.386(6)
C4 C5 1.382(6)
C5 C6 1.383(6)
C7 C12 1.388(6)
C7 C8 1.399(6)
C7 C19 1.555(5)
C8 C9 1.382(6)
C9 C10 1.382(6)
C10 C11 1.395(6)
C11 C12 1.387(6)
C13 C18 1.527(5)
C13 C14 1.551(5)
C13 C19 1.591(5)
C14 C15 1.527(6)
C15 C16 1.525(6)
C16 C17 1.520(5)
C17 C18 1.530(5)
C19 C20 1.547(5)
C20 C21 1.392(6)
C20 C25 1.399(6)
C21 C22 1.393(6)
C22 C23 1.383(7)
C23 C24 1.378(7)
C24 C25 1.393(6)
C26 C27 1.554(5)
C27 C30 1.531(5)
C27 C28 1.544(5)
C30 C31 1.393(6)
C30 C35 1.394(6)
C31 C32 1.382(6)
C32 C33 1.373(7)
C33 C34 1.374(7)
C34 C35 1.388(6)
